data_7234974
loop_
_publ_author_name
'Clasen, Anne'
'Wenderoth, Sarah'
'Tavernaro, Isabella'
'Fleddermann, Jana'
'Kraegeloh, Annette'
'Jung, Gregor'

_publ_section_title
;
 Kinetic and spectroscopic responses of pH-sensitive nanoparticles:
 influence of the silica matrix
;
_journal_issue 61
_journal_name_full 'RSC Advances'
_journal_page_first 35695
_journal_paper_doi 10.1039/C9RA06047B
_journal_volume 9
_journal_year 2019
_chemical_formula_moiety 'C23 H15 Br F6 O7 S2'
_chemical_formula_sum 'C23 H15 Br F6 O7 S2'
_chemical_formula_weight 661.38
_space_group_crystal_system triclinic
_space_group_IT_number 2
_space_group_name_Hall '-P 1'
_space_group_name_H-M_alt 'P -1'
_atom_sites_solution_hydrogens geom
_audit_creation_method SHELXL-2014/6
_audit_update_record
;
2019-03-21 deposited with the CCDC.	2019-10-07 downloaded from the CCDC.
;
_cell_angle_alpha 87.330(4)
_cell_angle_beta 87.521(4)
_cell_angle_gamma 83.123(4)
_cell_formula_units_Z 2
_cell_length_a 5.4124(3)
_cell_length_b 13.1343(7)
_cell_length_c 17.3655(10)
_cell_measurement_reflns_used 3538
_cell_measurement_temperature 142(2)
_cell_measurement_theta_max 25.36
_cell_measurement_theta_min 2.35
_cell_volume 1223.38(12)
_computing_cell_refinement 'Bruker SAINT'
_computing_data_collection 'Bruker APEX2'
_computing_data_reduction 'Bruker SAINT'
_computing_molecular_graphics 'Bruker SHELXTL'
_computing_publication_material 'Bruker SHELXTL'
_computing_structure_refinement 'SHELXL-2014/6 (Sheldrick, 2014)'
_computing_structure_solution 'SHELXS-97 (Sheldrick 2008)'
_diffrn_ambient_temperature 142(2)
_diffrn_measured_fraction_theta_full 0.998
_diffrn_measured_fraction_theta_max 0.994
_diffrn_measurement_device_type 'Bruker APEX-II CCD'
_diffrn_measurement_method '\f and \w scans'
_diffrn_radiation_type MoK\a
_diffrn_radiation_wavelength 0.71073
_diffrn_reflns_av_R_equivalents 0.0566
_diffrn_reflns_av_unetI/netI 0.0618
_diffrn_reflns_Laue_measured_fraction_full 0.998
_diffrn_reflns_Laue_measured_fraction_max 0.994
_diffrn_reflns_limit_h_max 7
_diffrn_reflns_limit_h_min -7
_diffrn_reflns_limit_k_max 17
_diffrn_reflns_limit_k_min -17
_diffrn_reflns_limit_l_max 22
_diffrn_reflns_limit_l_min -22
_diffrn_reflns_number 22922
_diffrn_reflns_point_group_measured_fraction_full 0.998
_diffrn_reflns_point_group_measured_fraction_max 0.994
_diffrn_reflns_theta_full 25.242
_diffrn_reflns_theta_max 28.019
_diffrn_reflns_theta_min 1.175
_exptl_absorpt_coefficient_mu 1.941
_exptl_absorpt_correction_T_max 0.8621
_exptl_absorpt_correction_T_min 0.7768
_exptl_absorpt_correction_type multi-scan
_exptl_absorpt_process_details
; 
 SADABS 2016/2: Krause, L., Herbst-Irmer, R., Sheldrick G.M. & Stalke D., 
 J. Appl. Cryst. 48 (2015) 3-10 
;
_exptl_crystal_colour colourless
_exptl_crystal_density_diffrn 1.795
_exptl_crystal_description cuboid
_exptl_crystal_F_000 660
_exptl_crystal_size_max 0.241
_exptl_crystal_size_mid 0.066
_exptl_crystal_size_min 0.049
_refine_diff_density_max 1.810
_refine_diff_density_min -0.647
_refine_diff_density_rms 0.105
_refine_ls_extinction_method none
_refine_ls_goodness_of_fit_ref 1.049
_refine_ls_hydrogen_treatment constr
_refine_ls_matrix_type full
_refine_ls_number_parameters 362
_refine_ls_number_reflns 5875
_refine_ls_number_restraints 8
_refine_ls_restrained_S_all 1.050
_refine_ls_R_factor_all 0.0772
_refine_ls_R_factor_gt 0.0488
_refine_ls_shift/su_max 0.000
_refine_ls_shift/su_mean 0.000
_refine_ls_structure_factor_coef Fsqd
_refine_ls_weighting_details 'w=1/[\s^2^(Fo^2^)+(0.0589P)^2^+1.0998P] where P=(Fo^2^+2Fc^2^)/3'
_refine_ls_weighting_scheme calc
_refine_ls_wR_factor_gt 0.1156
_refine_ls_wR_factor_ref 0.1280
_reflns_Friedel_coverage 0.000
_reflns_number_gt 4312
_reflns_number_total 5875
_reflns_threshold_expression 'I > 2\s(I)'
_cod_data_source_file c9ra06047b2.cif
_cod_data_source_block sh3982
_cod_database_code 7234974
_shelx_space_group_comment
; 
The symmetry employed for this shelxl refinement is uniquely defined 
by the following loop, which should always be used as a source of 
symmetry information in preference to the above space-group names. 
They are only intended as comments. 
;
_shelx_estimated_absorpt_t_min 0.652
_shelx_estimated_absorpt_t_max 0.911
_shelxl_version_number 2014/6

loop_
_space_group_symop_operation_xyz
'x, y, z'
'-x, -y, -z'

loop_
_atom_site_label
_atom_site_type_symbol
_atom_site_fract_x
_atom_site_fract_y
_atom_site_fract_z
_atom_site_U_iso_or_equiv
_atom_site_adp_type
_atom_site_occupancy
_atom_site_site_symmetry_order
_atom_site_calc_flag
_atom_site_refinement_flags_posn
_atom_site_refinement_flags_adp
_atom_site_refinement_flags_occupancy
_atom_site_disorder_assembly
_atom_site_disorder_group
Br1 Br 1.30610(7) 0.40572(3) 0.04474(2) 0.02629(13) Uani 1 1 d . . . . .
S1 S 0.68884(16) 0.15736(6) 0.19684(5) 0.0194(2) Uani 1 1 d . . . . .
O1 O 0.7176(5) 0.13167(19) 0.28610(15) 0.0240(6) Uani 1 1 d . . . . .
O2 O 0.8632(5) 0.09022(18) 0.15491(16) 0.0250(6) Uani 1 1 d . . . . .
O3 O 0.4290(5) 0.15785(19) 0.18693(16) 0.0269(6) Uani 1 1 d . . . . .
C23 C 0.9635(7) 0.0968(3) 0.3125(2) 0.0307(9) Uani 1 1 d . . . . .
H23A H 1.0913 0.1203 0.2755 0.037 Uiso 1 1 calc R U . . .
H23B H 0.9889 0.0209 0.3170 0.037 Uiso 1 1 calc R U . . .
C24 C 0.9838(10) 0.1401(5) 0.3881(3) 0.0543(14) Uani 1 1 d . . . . .
F1 F 0.9575(7) 0.2447(3) 0.3808(2) 0.0757(11) Uani 1 1 d . . . . .
F2 F 0.8185(7) 0.1181(3) 0.43984(18) 0.0819(12) Uani 1 1 d . . . . .
F3 F 1.2071(6) 0.1103(3) 0.4162(2) 0.0837(12) Uani 1 1 d . . . . .
S2 S 0.59275(17) 0.86108(6) 0.24844(6) 0.0207(2) Uani 1 1 d . . . . .
O4 O 0.4140(5) 0.92726(19) 0.29030(16) 0.0261(6) Uani 1 1 d . . . . .
O5 O 0.8514(5) 0.86214(19) 0.26005(17) 0.0286(6) Uani 1 1 d . . . . .
O6 O 0.5666(5) 0.88633(18) 0.15947(15) 0.0230(6) Uani 1 1 d . . . . .
C21 C 0.3230(7) 0.9195(3) 0.1306(2) 0.0254(8) Uani 1 1 d . . . . .
H21A H 0.3040 0.9943 0.1182 0.030 Uiso 1 1 calc R U . . .
H21B H 0.1921 0.9043 0.1696 0.030 Uiso 1 1 calc R U . . .
C22 C 0.3017(8) 0.8613(3) 0.0590(3) 0.0346(10) Uani 1 1 d . . . . .
F4 F 0.3242(5) 0.75982(19) 0.07487(16) 0.0456(7) Uani 1 1 d . . . . .
F5 F 0.4740(5) 0.8791(2) 0.00480(15) 0.0503(7) Uani 1 1 d . . . . .
F6 F 0.0795(5) 0.8881(3) 0.03000(17) 0.0588(8) Uani 1 1 d . . . . .
O7 O 0.0575(5) 0.60544(19) 0.38028(16) 0.0265(6) Uani 1 1 d . . . . .
C17 C -0.0512(8) 0.6859(3) 0.4262(2) 0.0303(9) Uani 1 1 d . . . . .
H17A H -0.1300 0.7430 0.3930 0.036 Uiso 1 1 calc R U . . .
H17B H 0.0780 0.7122 0.4558 0.036 Uiso 1 1 calc R U . . .
C18 C -0.2415(9) 0.6457(3) 0.4797(3) 0.0399(11) Uani 1 1 d D . . . .
H18A H -0.3054 0.6898 0.5195 0.048 Uiso 0.487(9) 1 calc R U P A 1
H18B H -0.2145 0.5755 0.4966 0.048 Uiso 0.513(9) 1 calc R U P A 2
C19A C -0.3321(16) 0.5594(6) 0.4798(5) 0.037(2) Uani 0.487(9) 1 d D U P A 1
H19A H -0.2767 0.5114 0.4416 0.045 Uiso 0.487(9) 1 calc R U P A 1
H19B H -0.4543 0.5437 0.5180 0.045 Uiso 0.487(9) 1 calc R U P A 1
C19B C -0.4335(14) 0.6977(7) 0.5038(5) 0.037(2) Uani 0.513(9) 1 d D U P A 2
H19C H -0.4661 0.7681 0.4880 0.045 Uiso 0.513(9) 1 calc R U P A 2
H19D H -0.5478 0.6672 0.5380 0.045 Uiso 0.513(9) 1 calc R U P A 2
C1 C 1.0357(6) 0.3934(3) 0.1162(2) 0.0188(7) Uani 1 1 d . . . . .
C2 C 0.9649(6) 0.2965(3) 0.1314(2) 0.0183(7) Uani 1 1 d . . . . .
H2 H 1.0495 0.2393 0.1059 0.022 Uiso 1 1 calc R U . . .
C3 C 0.7715(7) 0.2831(3) 0.1837(2) 0.0194(7) Uani 1 1 d . . . . .
C4 C 0.6377(6) 0.3664(3) 0.2226(2) 0.0186(7) Uani 1 1 d . . . . .
C5 C 0.7121(6) 0.4653(3) 0.2058(2) 0.0159(7) Uani 1 1 d . . . . .
C6 C 0.9129(6) 0.4799(3) 0.1521(2) 0.0174(7) Uani 1 1 d . . . . .
C7 C 0.9834(7) 0.5806(3) 0.1373(2) 0.0199(7) Uani 1 1 d . . . . .
H7 H 1.1203 0.5902 0.1028 0.024 Uiso 1 1 calc R U . . .
C8 C 0.8584(7) 0.6620(3) 0.1717(2) 0.0207(8) Uani 1 1 d . . . . .
H8 H 0.9076 0.7282 0.1600 0.025 Uiso 1 1 calc R U . . .
C9 C 0.6545(6) 0.6521(2) 0.2250(2) 0.0170(7) Uani 1 1 d . . . . .
C10 C 0.5815(6) 0.5525(2) 0.24207(19) 0.0155(7) Uani 1 1 d . . . . .
C11 C 0.3792(6) 0.5388(3) 0.2949(2) 0.0177(7) Uani 1 1 d . . . . .
C12 C 0.3105(7) 0.4385(3) 0.3108(2) 0.0203(7) Uani 1 1 d . . . . .
H12 H 0.1749 0.4295 0.3461 0.024 Uiso 1 1 calc R U . . .
C13 C 0.4342(7) 0.3558(3) 0.2769(2) 0.0205(7) Uani 1 1 d . . . . .
H13 H 0.3856 0.2896 0.2892 0.025 Uiso 1 1 calc R U . . .
C14 C 0.5169(6) 0.7341(3) 0.2626(2) 0.0177(7) Uani 1 1 d . . . . .
C16 C 0.2501(6) 0.6242(3) 0.3303(2) 0.0179(7) Uani 1 1 d . . . . .
C15 C 0.3196(7) 0.7211(3) 0.3144(2) 0.0194(7) Uani 1 1 d . . . . .
H15 H 0.2324 0.7787 0.3388 0.023 Uiso 1 1 calc R U . . .

loop_
_atom_site_aniso_label
_atom_site_aniso_U_11
_atom_site_aniso_U_22
_atom_site_aniso_U_33
_atom_site_aniso_U_23
_atom_site_aniso_U_13
_atom_site_aniso_U_12
Br1 0.0242(2) 0.0265(2) 0.0264(2) -0.00014(15) 0.00714(15) 0.00111(15)
S1 0.0213(5) 0.0092(4) 0.0274(5) -0.0023(3) -0.0022(4) 0.0003(3)
O1 0.0220(13) 0.0178(13) 0.0310(15) 0.0023(11) 0.0015(11) 0.0006(10)
O2 0.0285(14) 0.0139(12) 0.0321(15) -0.0061(11) 0.0000(12) 0.0005(10)
O3 0.0206(13) 0.0181(13) 0.0424(17) -0.0038(12) -0.0054(12) -0.0018(10)
C23 0.026(2) 0.031(2) 0.034(2) -0.0019(18) -0.0070(18) 0.0023(17)
C24 0.050(3) 0.067(4) 0.044(3) -0.015(3) -0.008(3) 0.003(3)
F1 0.087(3) 0.052(2) 0.092(3) -0.0353(19) -0.015(2) -0.0083(18)
F2 0.077(2) 0.132(4) 0.0361(18) 0.001(2) 0.0062(17) -0.017(2)
F3 0.063(2) 0.122(3) 0.066(2) -0.034(2) -0.0377(18) 0.012(2)
S2 0.0215(5) 0.0096(4) 0.0309(5) -0.0019(3) -0.0038(4) -0.0002(3)
O4 0.0293(14) 0.0142(12) 0.0342(15) -0.0053(11) 0.0001(12) 0.0006(11)
O5 0.0194(13) 0.0180(13) 0.0493(18) -0.0048(12) -0.0078(12) -0.0026(11)
O6 0.0209(13) 0.0166(12) 0.0306(15) 0.0019(11) 0.0009(11) -0.0008(10)
C21 0.026(2) 0.0209(19) 0.028(2) -0.0032(16) -0.0041(16) 0.0056(15)
C22 0.035(2) 0.033(2) 0.036(2) -0.0032(19) 0.0021(19) -0.0037(19)
F4 0.0570(17) 0.0281(14) 0.0547(17) -0.0140(12) 0.0087(14) -0.0160(12)
F5 0.0614(19) 0.0609(19) 0.0291(14) -0.0008(13) 0.0147(13) -0.0158(15)
F6 0.0475(17) 0.085(2) 0.0436(17) -0.0158(16) -0.0174(14) 0.0041(16)
O7 0.0351(16) 0.0159(13) 0.0285(15) -0.0018(11) 0.0009(12) -0.0033(11)
C17 0.034(2) 0.035(2) 0.0196(19) -0.0033(17) 0.0096(17) 0.0014(18)
C18 0.054(3) 0.036(3) 0.029(2) -0.0063(19) 0.015(2) -0.005(2)
C19A 0.031(5) 0.044(5) 0.035(5) 0.001(4) 0.005(4) 0.000(4)
C19B 0.031(4) 0.047(5) 0.032(4) -0.002(4) 0.002(3) 0.004(4)
C1 0.0160(17) 0.0197(18) 0.0199(18) -0.0007(14) -0.0013(14) 0.0009(14)
C2 0.0175(17) 0.0142(17) 0.0222(18) -0.0015(14) -0.0003(14) 0.0017(13)
C3 0.0227(18) 0.0117(16) 0.0236(19) -0.0007(14) -0.0053(15) 0.0004(14)
C4 0.0203(18) 0.0154(17) 0.0195(18) -0.0010(14) -0.0017(14) 0.0014(14)
C5 0.0173(17) 0.0135(16) 0.0165(17) -0.0045(13) -0.0035(13) 0.0023(13)
C6 0.0165(17) 0.0183(17) 0.0169(17) 0.0016(14) -0.0029(14) 0.0005(13)
C7 0.0170(17) 0.0175(17) 0.0250(19) 0.0001(15) 0.0022(14) -0.0027(14)
C8 0.0204(18) 0.0156(17) 0.026(2) 0.0017(15) 0.0012(15) -0.0036(14)
C9 0.0196(17) 0.0108(16) 0.0206(18) -0.0017(13) -0.0049(14) -0.0005(13)
C10 0.0182(17) 0.0119(16) 0.0157(17) -0.0008(13) -0.0026(13) 0.0019(13)
C11 0.0215(18) 0.0160(17) 0.0153(17) -0.0024(13) -0.0031(14) 0.0007(14)
C12 0.0199(18) 0.0170(17) 0.0232(19) 0.0025(14) 0.0017(15) -0.0009(14)
C13 0.0226(18) 0.0133(16) 0.0252(19) 0.0022(14) 0.0002(15) -0.0020(14)
C14 0.0195(17) 0.0118(16) 0.0219(18) -0.0014(14) -0.0052(14) -0.0003(13)
C16 0.0187(17) 0.0173(17) 0.0175(17) -0.0008(14) -0.0015(14) -0.0006(14)
C15 0.0233(18) 0.0135(16) 0.0206(18) -0.0032(14) -0.0033(15) 0.0028(14)

loop_
_atom_type_symbol
_atom_type_description
_atom_type_scat_dispersion_real
_atom_type_scat_dispersion_imag
_atom_type_scat_source
C C 0.0033 0.0016 'International Tables Vol C Tables 4.2.6.8 and 6.1.1.4'
H H 0.0000 0.0000 'International Tables Vol C Tables 4.2.6.8 and 6.1.1.4'
O O 0.0106 0.0060 'International Tables Vol C Tables 4.2.6.8 and 6.1.1.4'
S S 0.1246 0.1234 'International Tables Vol C Tables 4.2.6.8 and 6.1.1.4'
Br Br -0.2901 2.4595 'International Tables Vol C Tables 4.2.6.8 and 6.1.1.4'
F F 0.0171 0.0103 'International Tables Vol C Tables 4.2.6.8 and 6.1.1.4'

loop_
_geom_angle_atom_site_label_1
_geom_angle_atom_site_label_2
_geom_angle_atom_site_label_3
_geom_angle
O2 S1 O3 120.26(16)
O2 S1 O1 109.12(15)
O3 S1 O1 103.44(15)
O2 S1 C3 108.67(16)
O3 S1 C3 110.03(16)
O1 S1 C3 104.04(15)
C23 O1 S1 117.8(2)
O1 C23 C24 107.4(4)
O1 C23 H23A 110.2
C24 C23 H23A 110.2
O1 C23 H23B 110.2
C24 C23 H23B 110.2
H23A C23 H23B 108.5
F2 C24 F3 107.8(5)
F2 C24 F1 105.3(5)
F3 C24 F1 107.4(5)
F2 C24 C23 115.5(5)
F3 C24 C23 110.7(4)
F1 C24 C23 109.8(5)
O4 S2 O5 119.87(16)
O4 S2 O6 109.39(15)
O5 S2 O6 104.00(16)
O4 S2 C14 108.41(17)
O5 S2 C14 109.30(16)
O6 S2 C14 104.83(15)
C21 O6 S2 118.9(2)
O6 C21 C22 106.7(3)
O6 C21 H21A 110.4
C22 C21 H21A 110.4
O6 C21 H21B 110.4
C22 C21 H21B 110.4
H21A C21 H21B 108.6
F6 C22 F5 108.3(4)
F6 C22 F4 107.6(4)
F5 C22 F4 107.5(4)
F6 C22 C21 109.5(4)
F5 C22 C21 112.6(4)
F4 C22 C21 111.2(4)
C16 O7 C17 118.1(3)
O7 C17 C18 108.4(3)
O7 C17 H17A 110.0
C18 C17 H17A 110.0
O7 C17 H17B 110.0
C18 C17 H17B 110.0
H17A C17 H17B 108.4
C19B C18 C17 124.3(6)
C19A C18 C17 129.1(5)
C19A C18 H18A 115.4
C17 C18 H18A 115.4
C19B C18 H18B 117.9
C17 C18 H18B 117.9
C18 C19A H19A 120.0
C18 C19A H19B 120.0
H19A C19A H19B 120.0
C18 C19B H19C 120.0
C18 C19B H19D 120.0
H19C C19B H19D 120.0
C2 C1 C6 121.7(3)
C2 C1 Br1 117.5(3)
C6 C1 Br1 120.8(3)
C3 C2 C1 119.9(3)
C3 C2 H2 120.1
C1 C2 H2 120.1
C2 C3 C4 122.1(3)
C2 C3 S1 116.4(3)
C4 C3 S1 121.4(3)
C5 C4 C3 117.2(3)
C5 C4 C13 119.1(3)
C3 C4 C13 123.8(3)
C4 C5 C6 121.2(3)
C4 C5 C10 119.8(3)
C6 C5 C10 119.0(3)
C1 C6 C5 118.0(3)
C1 C6 C7 122.6(3)
C5 C6 C7 119.4(3)
C8 C7 C6 120.9(3)
C8 C7 H7 119.6
C6 C7 H7 119.6
C7 C8 C9 122.0(3)
C7 C8 H8 119.0
C9 C8 H8 119.0
C14 C9 C8 124.6(3)
C14 C9 C10 116.8(3)
C8 C9 C10 118.6(3)
C11 C10 C9 120.7(3)
C11 C10 C5 119.4(3)
C9 C10 C5 120.0(3)
C16 C11 C10 119.5(3)
C16 C11 C12 121.1(3)
C10 C11 C12 119.4(3)
C13 C12 C11 121.4(3)
C13 C12 H12 119.3
C11 C12 H12 119.3
C12 C13 C4 121.0(3)
C12 C13 H13 119.5
C4 C13 H13 119.5
C15 C14 C9 122.9(3)
C15 C14 S2 115.7(3)
C9 C14 S2 121.4(3)
O7 C16 C15 123.2(3)
O7 C16 C11 116.4(3)
C15 C16 C11 120.4(3)
C16 C15 C14 119.8(3)
C16 C15 H15 120.1
C14 C15 H15 120.1

loop_
_geom_bond_atom_site_label_1
_geom_bond_atom_site_label_2
_geom_bond_distance
Br1 C1 1.895(3)
S1 O2 1.414(3)
S1 O3 1.424(3)
S1 O1 1.581(3)
S1 C3 1.765(3)
O1 C23 1.442(5)
C23 C24 1.468(7)
C23 H23A 0.9900
C23 H23B 0.9900
C24 F2 1.288(6)
C24 F3 1.331(6)
C24 F1 1.365(7)
S2 O4 1.420(3)
S2 O5 1.425(3)
S2 O6 1.574(3)
S2 C14 1.769(3)
O6 C21 1.442(4)
C21 C22 1.505(6)
C21 H21A 0.9900
C21 H21B 0.9900
C22 F6 1.326(5)
C22 F5 1.329(5)
C22 F4 1.340(5)
O7 C16 1.366(4)
O7 C17 1.410(5)
C17 C18 1.485(6)
C17 H17A 0.9900
C17 H17B 0.9900
C18 C19B 1.242(7)
C18 C19A 1.288(6)
C18 H18A 0.9500
C18 H18B 0.9500
C19A H19A 0.9500
C19A H19B 0.9500
C19B H19C 0.9500
C19B H19D 0.9500
C1 C2 1.383(5)
C1 C6 1.403(5)
C2 C3 1.378(5)
C2 H2 0.9500
C3 C4 1.419(5)
C4 C5 1.419(5)
C4 C13 1.434(5)
C5 C6 1.426(5)
C5 C10 1.430(5)
C6 C7 1.429(5)
C7 C8 1.344(5)
C7 H7 0.9500
C8 C9 1.424(5)
C8 H8 0.9500
C9 C14 1.404(5)
C9 C10 1.425(5)
C10 C11 1.420(5)
C11 C16 1.402(5)
C11 C12 1.423(5)
C12 C13 1.352(5)
C12 H12 0.9500
C13 H13 0.9500
C14 C15 1.387(5)
C16 C15 1.382(5)
C15 H15 0.9500
